data_1557918
loop_
_publ_author_name
'Springborg, Johan'
'Kofod, Pauli'
'Olsen, Carl Erik'
'Toftlund, Hans'
'Sotofte, Inger'

_publ_section_title
;
 Synthesis and Crystal Structure of a Small Bicyclic Tetraaza Proton
 Sponge, 1,4,7,10-Tetraazabicyclo[5.5.3]pentadecane Dibromide Perchlorate.
;
_journal_name_full 'Acta Chemica Scandinavica'
_journal_page_first 547
_journal_page_last 554
_journal_paper_doi 10.3891/acta.chem.scand.49-0547
_journal_volume 49
_journal_year 1995
_chemical_formula_moiety 'C11 H27 N4, Cl O4, 2(Br)'
_chemical_formula_sum 'C11 H27 Br2 Cl N4 O4'
_chemical_formula_weight 474.62
_chemical_name_common
;
1,4,7,10-Tetraazabicyclo[5.5.3]pentadecane Dibromide Perchlorate
;
_space_group_IT_number 62
_space_group_name_Hall '-P 2ac 2n'
_space_group_name_H-M_alt 'P n m a'
_symmetry_cell_setting orthorhombic
_symmetry_Int_Tables_number 62
_symmetry_space_group_name_Hall '-P 2ac 2n'
_symmetry_space_group_name_H-M 'P n m a'
_cell_angle_alpha 90.
_cell_angle_beta 90.
_cell_angle_gamma 90.
_cell_formula_units_Z 4
_cell_length_a 17.583(4)
_cell_length_b 8.664(3)
_cell_length_c 11.707(3)
_cell_volume 1783.4(9)
_diffrn_ambient_temperature 120
_diffrn_radiation_probe x-ray
_diffrn_radiation_type MoK\a
_diffrn_radiation_wavelength 0.71073
_exptl_absorpt_coefficient_mu 4.67
_exptl_crystal_density_diffrn 1.77
_exptl_crystal_F_000 960
_refine_ls_goodness_of_fit_ref 1.03
_refine_ls_number_parameters 161
_refine_ls_number_reflns 1815
_refine_ls_R_factor_gt 0.0471
_refine_ls_wR_factor_ref 0.0803
_cod_data_source_file Acta-Chem-Scand-1995-49-547.cif
_cod_data_source_block 1
_cod_database_code 1557918

loop_
_space_group_symop_id
_space_group_symop_operation_xyz
1 x,y,z
2 1/2-x,-y,1/2+z
3 1/2+x,1/2-y,1/2-z
4 -x,1/2+y,-z
5 -x,-y,-z
6 1/2+x,y,1/2-z
7 1/2-x,1/2+y,1/2+z
8 x,1/2-y,z

loop_
_atom_site_label
_atom_site_type_symbol
_atom_site_thermal_displace_type
_atom_site_fract_x
_atom_site_fract_y
_atom_site_fract_z
_atom_site_occupancy
_atom_site_U_iso_or_equiv
_atom_site_calc_flag
_atom_site_refinement_flags
_atom_site_disorder_assembly
_atom_site_disorder_group
Br1 Br Uiso 0.05482(3) 0.25000 0.03270(5) 1.000 0.0156(2) . . . .
Br2 Br Uiso 0.14118(3) 0.25000 0.50513(5) 1.000 0.0192(2) . . . .
Cl Cl Uiso 0.14004(8) 0.75000 0.33820(10) 1.000 0.0173(4) . . . .
N1 N Uiso 0.5154(3) 0.25000 0.1941(4) 1.000 0.0167(16) . . . .
N2 N Uiso 0.35837(16) 0.1019(3) 0.2781(2) 1.000 0.0108(8) . . . .
N3 N Uiso 0.3252(3) 0.25000 0.5336(4) 1.000 0.0130(12) . . . .
O1 O Uiso 0.14539(16) 0.6146(3) 0.2664(2) 1.000 0.0281(9) . . . .
C1 C Uiso 0.4788(2) 0.0992(5) 0.1599(3) 1.000 0.0177(11) . . . .
O2 O Uiso 0.0685(2) 0.75000 0.3977(3) 1.000 0.0273(12) . . . .
C2 C Uiso 0.4303(2) 0.0202(4) 0.2489(3) 1.000 0.0151(11) . . . .
C3 C Uiso 0.3232(2) 0.0384(5) 0.3834(3) 1.000 0.0136(10) . . . .
O3 O Uiso 0.2009(3) 0.75000 0.4195(3) 1.000 0.0330(16) . . . .
C4 C Uiso 0.3579(2) 0.0993(4) 0.4931(3) 1.000 0.0136(9) . . . .
C5 C Uiso 0.3020(2) 0.1041(5) 0.1814(3) 1.000 0.0150(11) . . . .
C6 C Uiso 0.2543(3) 0.25000 0.1899(5) 1.000 0.0160(17) . . . .

loop_
_atom_type_symbol
_atom_type_description
_atom_type_scat_dispersion_real
_atom_type_scat_dispersion_imag
_atom_type_scat_source
C C 0.0033 0.0016 ' International Tables Vol C Tables 4.2.6.8 and 6.1.1.4'
Br Br -0.2901 2.4595 ' International Tables Vol C Tables 4.2.6.8 and 6.1.1.4'
Cl Cl 0.1484 0.1585 ' International Tables Vol C Tables 4.2.6.8 and 6.1.1.4'
N N 0.0061 0.0033 ' International Tables Vol C Tables 4.2.6.8 and 6.1.1.4'
O O 0.0106 0.0060 ' International Tables Vol C Tables 4.2.6.8 and 6.1.1.4'

loop_
_geom_angle_atom_site_label_1
_geom_angle_atom_site_label_2
_geom_angle_atom_site_label_3
_geom_angle
_geom_angle_site_symmetry_1
_geom_angle_site_symmetry_2
_geom_angle_site_symmetry_3
_geom_angle_publ_flag
O1 Cl O2 109.78(15) 8_565 . . yes
O1 Cl O3 109.74(15) 8_565 . . yes
O1 Cl O3 109.74(15) . . . yes
O1 Cl O1 108.42(16) . . 8_565 yes
O1 Cl O2 109.78(15) . . . yes
O2 Cl O3 109.4(2) . . . yes
C1 N1 C1 119.8(4) . . 8_555 yes
C3 N2 C5 110.8(3) . . . yes
C2 N2 C5 113.1(2) . . . yes
C2 N2 C3 111.6(3) . . . yes
C4 N3 C4 120.6(4) . . 8_555 yes
N1 C1 C2 116.7(3) . . . yes
N2 C2 C1 115.0(3) . . . yes
N2 C3 C4 114.0(3) . . . yes
N3 C4 C3 114.5(3) . . . yes
N2 C5 C6 109.0(3) . . . yes
C5 C6 C5 112.5(4) . . 8_555 no

loop_
_geom_bond_atom_site_label_1
_geom_bond_atom_site_label_2
_geom_bond_distance
_geom_bond_site_symmetry_1
_geom_bond_site_symmetry_2
_geom_bond_publ_flag
Cl O1 1.446(3) . . yes
Cl O2 1.438(4) . . yes
Cl O3 1.432(5) . . yes
Cl O1 1.446(3) . 8_565 yes
N1 C1 1.511(5) . 8_555 yes
N1 C1 1.511(5) . . yes
N2 C2 1.489(4) . . yes
N2 C3 1.485(4) . . yes
N2 C5 1.505(4) . . yes
N3 C4 1.503(4) . . yes
N3 C4 1.503(4) . 8_555 yes
C1 C2 1.510(5) . . no
C3 C4 1.517(5) . . no
C5 C6 1.520(5) . . no

loop_
_geom_torsion_atom_site_label_1
_geom_torsion_atom_site_label_2
_geom_torsion_atom_site_label_3
_geom_torsion_atom_site_label_4
_geom_torsion
_geom_torsion_site_symmetry_1
_geom_torsion_site_symmetry_2
_geom_torsion_site_symmetry_3
_geom_torsion_site_symmetry_4
_geom_torsion_publ_flag
C1 N1 C1 C2 -98.2(4) 8_555 . . . no
C3 N2 C2 C1 -166.7(3) . . . . no
C5 N2 C2 C1 67.5(4) . . . . no
C2 N2 C3 C4 81.1(4) . . . . no
C5 N2 C3 C4 -151.9(3) . . . . no
C2 N2 C5 C6 -149.7(3) . . . . no
C3 N2 C5 C6 84.1(4) . . . . no
C4 N3 C4 C3 -88.4(5) 8_555 . . . no
N1 C1 C2 N2 68.2(4) . . . . no
N2 C3 C4 N3 85.2(4) . . . . no
N2 C5 C6 C5 60.7(5) . . . 8_555 no
